data_7234406
loop_
_publ_author_name
'Guang-Quan Mei'
'Wei-Qiang Liao'

_publ_section_title
;
 Structural phase transitions coupled with prominent dielectric anomalies
 and dielectric relaxation in a one-dimensional organic-inorganic hybrid
 compound [C3H4NS][CdCl3]
;
_journal_name_full 'Journal of Materials Chemistry C'
_journal_page_first 8535
_journal_page_last 8541
_journal_paper_doi 10.1039/C5TC02023A
_journal_volume 3
_journal_year 2015
_chemical_formula_moiety 'Cd Cl3, C3 H4 N S'
_chemical_formula_sum 'C3 H4 Cd Cl3 N S'
_chemical_formula_weight 304.89
_space_group_IT_number 12
_space_group_name_Hall '-C 2y'
_space_group_name_H-M_alt 'C 1 2/m 1'
_symmetry_cell_setting monoclinic
_symmetry_space_group_name_Hall '-C 2y'
_symmetry_space_group_name_H-M 'C 1 2/m 1'
_atom_sites_solution_hydrogens geom
_atom_sites_solution_primary direct
_atom_sites_solution_secondary difmap
_cell_angle_alpha 90.00
_cell_angle_beta 90.232(2)
_cell_angle_gamma 90.00
_cell_formula_units_Z 4
_cell_length_a 17.083(4)
_cell_length_b 7.1446(3)
_cell_length_c 6.6374(3)
_cell_measurement_reflns_used 12903
_cell_measurement_temperature 173(2)
_cell_measurement_theta_max 27.45
_cell_measurement_theta_min 3.08
_cell_volume 810.1(2)
_computing_cell_refinement 'CrystalClear (Rigaku, 2005)'
_computing_data_collection 'CrystalClear (Rigaku, 2005)'
_computing_data_reduction 'CrystalClear (Rigaku, 2005)'
_computing_molecular_graphics 'DIAMOND (Brandenburg & Putz, 2005)'
_computing_publication_material 'PRPKAPPA (Ferguson, 1999)'
_computing_structure_refinement 'SHELXL-97 (Sheldrick, 2008)'
_computing_structure_solution 'SHELXS-97 (Sheldrick, 2008)'
_diffrn_ambient_temperature 173(2)
_diffrn_measured_fraction_theta_full 0.984
_diffrn_measured_fraction_theta_max 0.984
_diffrn_measurement_device_type 'Rigaku SCXmini diffractometer'
_diffrn_measurement_method '\w scans'
_diffrn_radiation_monochromator graphite
_diffrn_radiation_source 'fine-focus sealed tube'
_diffrn_radiation_type MoK\a
_diffrn_radiation_wavelength 0.71073
_diffrn_reflns_av_R_equivalents 0.0405
_diffrn_reflns_av_unetI/netI 0.0562
_diffrn_reflns_limit_h_max 22
_diffrn_reflns_limit_h_min -21
_diffrn_reflns_limit_k_max 9
_diffrn_reflns_limit_k_min -6
_diffrn_reflns_limit_l_max 8
_diffrn_reflns_limit_l_min -8
_diffrn_reflns_number 2881
_diffrn_reflns_theta_full 27.48
_diffrn_reflns_theta_max 27.48
_diffrn_reflns_theta_min 3.07
_exptl_absorpt_coefficient_mu 3.853
_exptl_absorpt_correction_T_max 0.340
_exptl_absorpt_correction_T_min 0.260
_exptl_absorpt_correction_type multi-scan
_exptl_absorpt_process_details 'CrystalClear (Rigaku, 2005)'
_exptl_crystal_colour colorless
_exptl_crystal_density_diffrn 2.500
_exptl_crystal_density_method 'not measured'
_exptl_crystal_description block
_exptl_crystal_F_000 576
_exptl_crystal_size_max 0.36
_exptl_crystal_size_mid 0.32
_exptl_crystal_size_min 0.28
_refine_diff_density_max 1.238
_refine_diff_density_min -2.017
_refine_diff_density_rms 0.249
_refine_ls_extinction_coef 0.0071(8)
_refine_ls_extinction_expression Fc^*^=kFc[1+0.001xFc^2^\l^3^/sin(2\q)]^-1/4^
_refine_ls_extinction_method SHELXL
_refine_ls_goodness_of_fit_ref 1.043
_refine_ls_hydrogen_treatment mixed
_refine_ls_matrix_type full
_refine_ls_number_parameters 62
_refine_ls_number_reflns 991
_refine_ls_number_restraints 33
_refine_ls_restrained_S_all 1.034
_refine_ls_R_factor_all 0.0643
_refine_ls_R_factor_gt 0.0531
_refine_ls_shift/su_max 0.000
_refine_ls_shift/su_mean 0.000
_refine_ls_structure_factor_coef Fsqd
_refine_ls_weighting_details 'calc w=1/[\s^2^(Fo^2^)+(0.0019P)^2^+55.7508P] where P=(Fo^2^+2Fc^2^)/3'
_refine_ls_weighting_scheme calc
_refine_ls_wR_factor_gt 0.1267
_refine_ls_wR_factor_ref 0.1305
_reflns_number_gt 786
_reflns_number_total 991
_reflns_threshold_expression >2sigma(I)
_cod_data_source_file J-Mater-Chem-C-2015-3-8535.cif
_cod_data_source_block 173K
_cod_depositor_comments
;
The following automatic conversions were performed:

data item '_symmetry_cell_setting' value 'Monoclinic' was changed to
'monoclinic' in accordance with the built-in table derived from the
CIF Core dictionary named 'cif_core.dic' version 2.4.5 last updated
on 2014-11-21.

Automatic conversion script
Id: cif_fix_values 6909 2019-04-08 15:41:33Z antanas 
;
_cod_original_sg_symbol_H-M 'C 2/m'
_cod_database_code 7234406

loop_
_symmetry_equiv_pos_as_xyz
'x, y, z'
'-x, y, -z'
'x+1/2, y+1/2, z'
'-x+1/2, y+1/2, -z'
'-x, -y, -z'
'x, -y, z'
'-x+1/2, -y+1/2, -z'
'x+1/2, -y+1/2, z'

loop_
_atom_site_label
_atom_site_type_symbol
_atom_site_fract_x
_atom_site_fract_y
_atom_site_fract_z
_atom_site_U_iso_or_equiv
_atom_site_adp_type
_atom_site_occupancy
_atom_site_symmetry_multiplicity
_atom_site_calc_flag
_atom_site_refinement_flags
_atom_site_disorder_assembly
_atom_site_disorder_group
C1 C 0.6266(8) 0.0000 0.345(2) 0.035(3) Uani 1 2 d SDU . .
H1C H 0.5808 0.0000 0.4285 0.042 Uiso 0.43(2) 2 d SPR . .
H1A H 0.5773 0.0000 0.4142 0.042 Uiso 0.57(2) 2 d SPR . .
C2 C 0.7550(19) 0.0000 0.260(4) 0.038(4) Uani 0.57(2) 2 d SPDU . .
H2B H 0.8077 0.0000 0.2575 0.046 Uiso 0.57(2) 2 d SPR . .
C2' C 0.755(2) 0.0000 0.243(5) 0.038(4) Uani 0.43(2) 2 d SPD . .
H2'A H 0.8081 0.0000 0.2406 0.046 Uiso 0.43(2) 2 d SPR . .
C3 C 0.6276(8) 0.0000 0.149(2) 0.033(3) Uani 1 2 d SDU . .
H3C H 0.5789 0.0000 0.0764 0.040 Uiso 0.43(2) 2 d SPR . .
H3A H 0.5823 0.0000 0.0629 0.040 Uiso 0.57(2) 2 d SPR . .
S2 S 0.7029(7) 0.0000 0.0326(18) 0.043(3) Uani 0.43(2) 2 d SPDU . .
N1 N 0.7043(13) 0.0000 0.082(5) 0.043(3) Uani 0.57(2) 2 d SPDU . .
H1 H 0.7203 0.0000 -0.0474 0.051 Uiso 0.57(2) 2 d SPR . .
S1 S 0.7021(5) 0.0000 0.4683(13) 0.042(2) Uani 0.57(2) 2 d SPDU . .
N2 N 0.7029(15) 0.0000 0.417(6) 0.042(2) Uani 0.43(2) 2 d SPDU . .
H2 H 0.7182 0.0000 0.5465 0.051 Uiso 0.43(2) 2 d SPR . .
Cd1 Cd 0.0000 1.0000 0.5000 0.0180(4) Uani 1 4 d S . .
Cd2 Cd 0.0000 1.0000 0.0000 0.0180(4) Uani 1 4 d S . .
Cl2 Cl 0.12029(19) 1.0000 0.2521(5) 0.0230(7) Uani 1 2 d S . .
Cl1 Cl -0.05813(13) 0.7506(3) 0.2490(3) 0.0203(5) Uani 1 1 d . . .

loop_
_atom_site_aniso_label
_atom_site_aniso_U_11
_atom_site_aniso_U_22
_atom_site_aniso_U_33
_atom_site_aniso_U_23
_atom_site_aniso_U_13
_atom_site_aniso_U_12
C1 0.027(6) 0.038(9) 0.041(7) 0.000 0.011(5) 0.000
C2 0.024(6) 0.052(11) 0.038(8) 0.000 0.000(5) 0.000
C2' 0.024(6) 0.052(11) 0.038(8) 0.000 0.000(5) 0.000
C3 0.026(6) 0.037(8) 0.037(6) 0.000 -0.012(5) 0.000
S2 0.035(4) 0.061(6) 0.033(5) 0.000 0.012(4) 0.000
N1 0.035(4) 0.061(6) 0.033(5) 0.000 0.012(4) 0.000
S1 0.036(4) 0.062(5) 0.028(4) 0.000 -0.010(3) 0.000
N2 0.036(4) 0.062(5) 0.028(4) 0.000 -0.010(3) 0.000
Cd1 0.0209(8) 0.0184(7) 0.0148(7) 0.000 -0.0002(5) 0.000
Cd2 0.0204(8) 0.0188(7) 0.0149(7) 0.000 0.0009(5) 0.000
Cl2 0.0132(15) 0.0250(16) 0.0309(17) 0.000 0.0007(12) 0.000
Cl1 0.0228(11) 0.0168(10) 0.0213(11) 0.0005(9) 0.0004(8) -0.0039(9)

loop_
_atom_type_symbol
_atom_type_description
_atom_type_scat_dispersion_real
_atom_type_scat_dispersion_imag
_atom_type_scat_source
C C 0.0033 0.0016 'International Tables Vol C Tables 4.2.6.8 and 6.1.1.4'
H H 0.0000 0.0000 'International Tables Vol C Tables 4.2.6.8 and 6.1.1.4'
N N 0.0061 0.0033 'International Tables Vol C Tables 4.2.6.8 and 6.1.1.4'
S S 0.1246 0.1234 'International Tables Vol C Tables 4.2.6.8 and 6.1.1.4'
Cl Cl 0.1484 0.1585 'International Tables Vol C Tables 4.2.6.8 and 6.1.1.4'
Cd Cd -0.8075 1.2024 'International Tables Vol C Tables 4.2.6.8 and 6.1.1.4'

loop_
_geom_angle_atom_site_label_1
_geom_angle_atom_site_label_2
_geom_angle_atom_site_label_3
_geom_angle
_geom_angle_site_symmetry_1
_geom_angle_site_symmetry_3
C3 C1 N2 109(2) . .
C3 C1 S1 121.5(13) . .
N2 C1 S1 12(2) . .
C3 C1 H1C 126.2 . .
N2 C1 H1C 124.7 . .
S1 C1 H1C 112.3 . .
C3 C1 H1A 119.5 . .
N2 C1 H1A 131.4 . .
S1 C1 H1A 119.0 . .
H1C C1 H1A 6.7 . .
N2 C2 N1 103(3) . .
N2 C2 S1 7.4(12) . .
N1 C2 S1 111(2) . .
N2 C2 S2 109(2) . .
N1 C2 S2 5.7(10) . .
S1 C2 S2 116(2) . .
N2 C2 H2B 132.0 . .
N1 C2 H2B 124.7 . .
S1 C2 H2B 124.7 . .
S2 C2 H2B 119.0 . .
N2 C2 H2'A 139.1 . .
N1 C2 H2'A 117.7 . .
S1 C2 H2'A 131.7 . .
S2 C2 H2'A 112.0 . .
H2B C2 H2'A 7.0 . .
N1 C2' N2 103(3) . .
N1 C2' S2 6.6(11) . .
N2 C2' S2 109(3) . .
N1 C2' S1 109(3) . .
N2 C2' S1 6.5(10) . .
S2 C2' S1 116(2) . .
N1 C2' H2B 135.5 . .
N2 C2' H2B 121.6 . .
S2 C2' H2B 129.0 . .
S1 C2' H2B 115.1 . .
N1 C2' H2'A 128.3 . .
N2 C2' H2'A 128.8 . .
S2 C2' H2'A 121.8 . .
S1 C2' H2'A 122.3 . .
H2B C2' H2'A 7.2 . .
C1 C3 N1 109.8(19) . .
C1 C3 S2 121.9(14) . .
N1 C3 S2 12.1(18) . .
C1 C3 H3C 119.2 . .
N1 C3 H3C 131.0 . .
S2 C3 H3C 118.9 . .
C1 C3 H3A 125.6 . .
N1 C3 H3A 124.6 . .
S2 C3 H3A 112.5 . .
H3C C3 H3A 6.4 . .
C3 S2 C2' 91.7(18) . .
C3 S2 C2 89.4(12) . .
C2' S2 C2 2(2) . .
C3 S2 H1 150.2 . .
C2' S2 H1 118.1 . .
C2 S2 H1 120.4 . .
C2' N1 C3 110(3) . .
C2' N1 C2 3(3) . .
C3 N1 C2 107(3) . .
C2' N1 H1 122.9 . .
C3 N1 H1 126.8 . .
C2 N1 H1 126.1 . .
C1 S1 C2 90.9(14) . .
C1 S1 C2' 89.0(13) . .
C2 S1 C2' 2(2) . .
C1 S1 H2 150.2 . .
C2 S1 H2 118.8 . .
C2' S1 H2 120.7 . .
C2 N2 C1 111(3) . .
C2 N2 C2' 3(2) . .
C1 N2 C2' 108(3) . .
C2 N2 H2 122.6 . .
C1 N2 H2 126.7 . .
C2' N2 H2 125.4 . .
Cl1 Cd1 Cl1 180.0 5_576 .
Cl1 Cd1 Cl1 85.3(3) 5_576 2_556
Cl1 Cd1 Cl1 94.7(3) . 2_556
Cl1 Cd1 Cl1 94.7(3) 5_576 6_575
Cl1 Cd1 Cl1 85.3(3) . 6_575
Cl1 Cd1 Cl1 180.0 2_556 6_575
Cl1 Cd1 Cl2 95.9(3) 5_576 .
Cl1 Cd1 Cl2 84.15(7) . .
Cl1 Cd1 Cl2 95.9(3) 2_556 .
Cl1 Cd1 Cl2 84.15(7) 6_575 .
Cl1 Cd1 Cl2 84.15(7) 5_576 5_576
Cl1 Cd1 Cl2 95.9(3) . 5_576
Cl1 Cd1 Cl2 84.15(7) 2_556 5_576
Cl1 Cd1 Cl2 95.9(3) 6_575 5_576
Cl2 Cd1 Cl2 180.00(9) . 5_576
Cl1 Cd1 Cd2 50.83(4) 5_576 1_556
Cl1 Cd1 Cd2 129.17(17) . 1_556
Cl1 Cd1 Cd2 50.83(4) 2_556 1_556
Cl1 Cd1 Cd2 129.17(17) 6_575 1_556
Cl2 Cd1 Cd2 128.83(19) . 1_556
Cl2 Cd1 Cd2 51.17(7) 5_576 1_556
Cl1 Cd1 Cd2 129.17(17) 5_576 .
Cl1 Cd1 Cd2 50.83(4) . .
Cl1 Cd1 Cd2 129.17(17) 2_556 .
Cl1 Cd1 Cd2 50.83(4) 6_575 .
Cl2 Cd1 Cd2 51.17(7) . .
Cl2 Cd1 Cd2 128.83(19) 5_576 .
Cd2 Cd1 Cd2 180.0 1_556 .
Cl1 Cd2 Cl1 85.4(3) 2 5_575
Cl1 Cd2 Cl1 180.00(12) 2 6_575
Cl1 Cd2 Cl1 94.6(3) 5_575 6_575
Cl1 Cd2 Cl1 94.6(3) 2 .
Cl1 Cd2 Cl1 180.0 5_575 .
Cl1 Cd2 Cl1 85.4(3) 6_575 .
Cl1 Cd2 Cl2 95.9(3) 2 .
Cl1 Cd2 Cl2 95.9(3) 5_575 .
Cl1 Cd2 Cl2 84.07(7) 6_575 .
Cl1 Cd2 Cl2 84.07(7) . .
Cl1 Cd2 Cl2 84.07(7) 2 5_575
Cl1 Cd2 Cl2 84.07(7) 5_575 5_575
Cl1 Cd2 Cl2 95.9(3) 6_575 5_575
Cl1 Cd2 Cl2 95.9(3) . 5_575
Cl2 Cd2 Cl2 180.00(9) . 5_575
Cl1 Cd2 Cd1 50.92(4) 2 1_554
Cl1 Cd2 Cd1 50.92(4) 5_575 1_554
Cl1 Cd2 Cd1 129.08(17) 6_575 1_554
Cl1 Cd2 Cd1 129.08(17) . 1_554
Cl2 Cd2 Cd1 129.02(19) . 1_554
Cl2 Cd2 Cd1 50.98(7) 5_575 1_554
Cl1 Cd2 Cd1 129.08(17) 2 .
Cl1 Cd2 Cd1 129.08(17) 5_575 .
Cl1 Cd2 Cd1 50.92(4) 6_575 .
Cl1 Cd2 Cd1 50.92(4) . .
Cl2 Cd2 Cd1 50.98(7) . .
Cl2 Cd2 Cd1 129.02(19) 5_575 .
Cd1 Cd2 Cd1 180.0 1_554 .
Cd1 Cl2 Cd2 77.84(9) . .
Cd2 Cl1 Cd1 78.25(6) . .

loop_
_geom_bond_atom_site_label_1
_geom_bond_atom_site_label_2
_geom_bond_distance
_geom_bond_site_symmetry_2
C1 C3 1.30(2) .
C1 N2 1.39(2) .
C1 S1 1.524(15) .
C1 H1C 0.9600 .
C1 H1A 0.9600 .
C2 N2 1.37(6) .
C2 N1 1.47(2) .
C2 S1 1.65(2) .
C2 S2 1.75(4) .
C2 H2B 0.9000 .
C2 H2'A 0.9173 .
C2' N1 1.38(5) .
C2' N2 1.47(2) .
C2' S2 1.65(2) .
C2' S1 1.76(5) .
C2' H2B 0.8976 .
C2' H2'A 0.9001 .
C3 N1 1.39(2) .
C3 S2 1.504(16) .
C3 H3C 0.9600 .
C3 H3A 0.9600 .
S2 H1 0.6090 .
N1 H1 0.9000 .
S1 H2 0.5865 .
N2 H2 0.9000 .
Cd1 Cl1 2.631(2) 5_576
Cd1 Cl1 2.631(2) .
Cd1 Cl1 2.631(2) 2_556
Cd1 Cl1 2.631(2) 6_575
Cd1 Cl2 2.638(9) .
Cd1 Cl2 2.638(9) 5_576
Cd1 Cd2 3.3187(8) 1_556
Cd1 Cd2 3.3187(8) .
Cd2 Cl1 2.628(2) 2
Cd2 Cl1 2.628(2) 5_575
Cd2 Cl1 2.628(2) 6_575
Cd2 Cl1 2.628(2) .
Cd2 Cl2 2.645(9) .
Cd2 Cl2 2.645(9) 5_575
Cd2 Cd1 3.3187(8) 1_554

loop_
_geom_torsion_atom_site_label_1
_geom_torsion_atom_site_label_2
_geom_torsion_atom_site_label_3
_geom_torsion_atom_site_label_4
_geom_torsion
_geom_torsion_site_symmetry_1
_geom_torsion_site_symmetry_2
_geom_torsion_site_symmetry_3
_geom_torsion_site_symmetry_4
N2 C1 C3 N1 0.000(1) . . . .
S1 C1 C3 N1 0.000(1) . . . .
N2 C1 C3 S2 0.000(1) . . . .
S1 C1 C3 S2 0.000(1) . . . .
C1 C3 S2 C2' 0.000(2) . . . .
N1 C3 S2 C2' 0.000(2) . . . .
C1 C3 S2 C2 0.000(1) . . . .
N1 C3 S2 C2 0.000(1) . . . .
N1 C2' S2 C3 0.000(4) . . . .
N2 C2' S2 C3 0.000(2) . . . .
S1 C2' S2 C3 0.000(2) . . . .
N1 C2' S2 C2 0.00(2) . . . .
N2 C2' S2 C2 0.000(19) . . . .
S1 C2' S2 C2 0.000(19) . . . .
N2 C2 S2 C3 0.000(2) . . . .
N1 C2 S2 C3 0.000(3) . . . .
S1 C2 S2 C3 0.000(2) . . . .
N2 C2 S2 C2' 180.00(3) . . . .
N1 C2 S2 C2' 180.00(3) . . . .
S1 C2 S2 C2' 180.00(3) . . . .
N2 C2' N1 C3 0.000(2) . . . .
S2 C2' N1 C3 180.000(3) . . . .
S1 C2' N1 C3 0.000(2) . . . .
N2 C2' N1 C2 0.00(3) . . . .
S2 C2' N1 C2 180.00(2) . . . .
S1 C2' N1 C2 0.00(3) . . . .
C1 C3 N1 C2' 0.000(1) . . . .
S2 C3 N1 C2' 180.000(2) . . . .
C1 C3 N1 C2 0.000(2) . . . .
S2 C3 N1 C2 180.0 . . . .
N2 C2 N1 C2' 180.00(3) . . . .
S1 C2 N1 C2' 180.00(3) . . . .
S2 C2 N1 C2' 0.00(3) . . . .
N2 C2 N1 C3 0.000(1) . . . .
S1 C2 N1 C3 0.000(1) . . . .
S2 C2 N1 C3 180.000(5) . . . .
C3 C1 S1 C2 0.000(1) . . . .
N2 C1 S1 C2 0.000(5) . . . .
C3 C1 S1 C2' 0.000(1) . . . .
N2 C1 S1 C2' 0.000(6) . . . .
N2 C2 S1 C1 0.000(16) . . . .
N1 C2 S1 C1 0.0 . . . .
S2 C2 S1 C1 0.0 . . . .
N2 C2 S1 C2' 0.00(3) . . . .
N1 C2 S1 C2' 0.00(2) . . . .
S2 C2 S1 C2' 0.00(2) . . . .
N1 C2' S1 C1 0.0 . . . .
N2 C2' S1 C1 0.000(14) . . . .
S2 C2' S1 C1 0.0 . . . .
N1 C2' S1 C2 180.00(3) . . . .
N2 C2' S1 C2 180.00(3) . . . .
S2 C2' S1 C2 180.00(3) . . . .
N1 C2 N2 C1 0.000(2) . . . .
S1 C2 N2 C1 180.00(2) . . . .
S2 C2 N2 C1 0.000(3) . . . .
N1 C2 N2 C2' 0.00(4) . . . .
S1 C2 N2 C2' 180.00(3) . . . .
S2 C2 N2 C2' 0.00(4) . . . .
C3 C1 N2 C2 0.000(3) . . . .
S1 C1 N2 C2 180.000(16) . . . .
C3 C1 N2 C2' 0.000(4) . . . .
S1 C1 N2 C2' 180.000(16) . . . .
N1 C2' N2 C2 180.00(4) . . . .
S2 C2' N2 C2 180.00(4) . . . .
S1 C2' N2 C2 0.00(5) . . . .
N1 C2' N2 C1 0.000(2) . . . .
S2 C2' N2 C1 0.000(2) . . . .
S1 C2' N2 C1 180.00(3) . . . .
Cl1 Cd1 Cd2 Cl1 121.7(3) 5_576 . . 2
Cl1 Cd1 Cd2 Cl1 -58.3(3) . . . 2
Cl1 Cd1 Cd2 Cl1 0.0 2_556 . . 2
Cl1 Cd1 Cd2 Cl1 180.0 6_575 . . 2
Cl2 Cd1 Cd2 Cl1 60.87(15) . . . 2
Cl2 Cd1 Cd2 Cl1 -119.13(15) 5_576 . . 2
Cd2 Cd1 Cd2 Cl1 151(100) 1_556 . . 2
Cl1 Cd1 Cd2 Cl1 0.0 5_576 . . 5_575
Cl1 Cd1 Cd2 Cl1 180.0 . . . 5_575
Cl1 Cd1 Cd2 Cl1 -121.7(3) 2_556 . . 5_575
Cl1 Cd1 Cd2 Cl1 58.3(3) 6_575 . . 5_575
Cl2 Cd1 Cd2 Cl1 -60.87(15) . . . 5_575
Cl2 Cd1 Cd2 Cl1 119.13(15) 5_576 . . 5_575
Cd2 Cd1 Cd2 Cl1 29(100) 1_556 . . 5_575
Cl1 Cd1 Cd2 Cl1 -58.3(3) 5_576 . . 6_575
Cl1 Cd1 Cd2 Cl1 121.7(3) . . . 6_575
Cl1 Cd1 Cd2 Cl1 180.0 2_556 . . 6_575
Cl2 Cd1 Cd2 Cl1 -119.13(15) . . . 6_575
Cl2 Cd1 Cd2 Cl1 60.87(15) 5_576 . . 6_575
Cd2 Cd1 Cd2 Cl1 -29(100) 1_556 . . 6_575
Cl1 Cd1 Cd2 Cl1 180.0 5_576 . . .
Cl1 Cd1 Cd2 Cl1 58.3(3) 2_556 . . .
Cl1 Cd1 Cd2 Cl1 -121.7(3) 6_575 . . .
Cl2 Cd1 Cd2 Cl1 119.13(15) . . . .
Cl2 Cd1 Cd2 Cl1 -60.87(15) 5_576 . . .
Cd2 Cd1 Cd2 Cl1 -151(100) 1_556 . . .
Cl1 Cd1 Cd2 Cl2 60.87(15) 5_576 . . .
Cl1 Cd1 Cd2 Cl2 -119.13(15) . . . .
Cl1 Cd1 Cd2 Cl2 -60.87(15) 2_556 . . .
Cl1 Cd1 Cd2 Cl2 119.13(15) 6_575 . . .
Cl2 Cd1 Cd2 Cl2 180.0 5_576 . . .
Cd2 Cd1 Cd2 Cl2 90(100) 1_556 . . .
Cl1 Cd1 Cd2 Cl2 -119.13(15) 5_576 . . 5_575
Cl1 Cd1 Cd2 Cl2 60.87(15) . . . 5_575
Cl1 Cd1 Cd2 Cl2 119.13(15) 2_556 . . 5_575
Cl1 Cd1 Cd2 Cl2 -60.87(15) 6_575 . . 5_575
Cl2 Cd1 Cd2 Cl2 180.0 . . . 5_575
Cl2 Cd1 Cd2 Cl2 0.0 5_576 . . 5_575
Cd2 Cd1 Cd2 Cl2 -90(100) 1_556 . . 5_575
Cl1 Cd1 Cd2 Cd1 0.0 5_576 . . 1_554
Cl1 Cd1 Cd2 Cd1 0.0 . . . 1_554
Cl1 Cd1 Cd2 Cd1 0.0 2_556 . . 1_554
Cl1 Cd1 Cd2 Cd1 0.0 6_575 . . 1_554
Cl2 Cd1 Cd2 Cd1 0.0 . . . 1_554
Cl2 Cd1 Cd2 Cd1 0.0 5_576 . . 1_554
Cd2 Cd1 Cd2 Cd1 0.0 1_556 . . 1_554
Cl1 Cd1 Cl2 Cd2 -137.10(16) 5_576 . . .
Cl1 Cd1 Cl2 Cd2 42.90(16) . . . .
Cl1 Cd1 Cl2 Cd2 137.10(16) 2_556 . . .
Cl1 Cd1 Cl2 Cd2 -42.90(16) 6_575 . . .
Cl2 Cd1 Cl2 Cd2 -13(90) 5_576 . . .
Cd2 Cd1 Cl2 Cd2 180.0 1_556 . . .
Cl1 Cd2 Cl2 Cd1 -137.02(16) 2 . . .
Cl1 Cd2 Cl2 Cd1 137.02(16) 5_575 . . .
Cl1 Cd2 Cl2 Cd1 42.98(16) 6_575 . . .
Cl1 Cd2 Cl2 Cd1 -42.98(16) . . . .
Cl2 Cd2 Cl2 Cd1 0(100) 5_575 . . .
Cd1 Cd2 Cl2 Cd1 180.0 1_554 . . .
Cl1 Cd2 Cl1 Cd1 138.53(18) 2 . . .
Cl1 Cd2 Cl1 Cd1 -161(100) 5_575 . . .
Cl1 Cd2 Cl1 Cd1 -41.47(18) 6_575 . . .
Cl2 Cd2 Cl1 Cd1 43.03(12) . . . .
Cl2 Cd2 Cl1 Cd1 -136.97(12) 5_575 . . .
Cd1 Cd2 Cl1 Cd1 180.0 1_554 . . .
Cl1 Cd1 Cl1 Cd2 123(100) 5_576 . . .
Cl1 Cd1 Cl1 Cd2 -138.58(18) 2_556 . . .
Cl1 Cd1 Cl1 Cd2 41.42(18) 6_575 . . .
Cl2 Cd1 Cl1 Cd2 -43.16(12) . . . .
Cl2 Cd1 Cl1 Cd2 136.84(12) 5_576 . . .
Cd2 Cd1 Cl1 Cd2 180.0 1_556 . . .
